data_1522203
loop_
_publ_author_name
'Kren, E.'
'Kadar, G.'

_publ_section_title
;
 Neutron diffraction study of Mn3 Ga
;
_journal_name_full 'Solid State Communications'
_journal_page_first 1653
_journal_page_last 1655
_journal_volume 8
_journal_year 1970
_chemical_formula_sum 'Ga1.15 Mn2.85'
_space_group_IT_number 139
_symmetry_space_group_name_Hall '-I 4 2'
_symmetry_space_group_name_H-M 'I 4/m m m'
_cell_angle_alpha 90
_cell_angle_beta 90
_cell_angle_gamma 90
_cell_formula_units_Z 2
_cell_length_a 3.901
_cell_length_b 3.901
_cell_length_c 7.12
_cell_volume 108.351
_citation_journal_id_ASTM SSCOA4
_cod_data_source_file Kren_SSCOA4_1970_212.cif
_cod_data_source_block Ga1.15Mn2.85
_cod_original_cell_volume 108.3507
_cod_database_code 1522203

loop_
_symmetry_equiv_pos_as_xyz
x,y,z
-y,x,z
-x,-y,z
y,-x,z
x,-y,-z
y,x,-z
-x,y,-z
-y,-x,-z
-x,-y,-z
y,-x,-z
x,y,-z
-y,x,-z
-x,y,z
-y,-x,z
x,-y,z
y,x,z
x+1/2,y+1/2,z+1/2
-y+1/2,x+1/2,z+1/2
-x+1/2,-y+1/2,z+1/2
y+1/2,-x+1/2,z+1/2
x+1/2,-y+1/2,-z+1/2
y+1/2,x+1/2,-z+1/2
-x+1/2,y+1/2,-z+1/2
-y+1/2,-x+1/2,-z+1/2
-x+1/2,-y+1/2,-z+1/2
y+1/2,-x+1/2,-z+1/2
x+1/2,y+1/2,-z+1/2
-y+1/2,x+1/2,-z+1/2
-x+1/2,y+1/2,z+1/2
-y+1/2,-x+1/2,z+1/2
x+1/2,-y+1/2,z+1/2
y+1/2,x+1/2,z+1/2

loop_
_atom_site_label
_atom_site_type_symbol
_atom_site_fract_x
_atom_site_fract_y
_atom_site_fract_z
_atom_site_occupancy
_atom_site_U_iso_or_equiv
Mn2 Mn 0 0.5 0.25 1 0.0
Ga1 Ga 0 0 0 1 0.0
Mn1 Mn 0 0 0.5 0.85 0.0
Ga2 Ga 0 0 0.5 0.15 0.0
